data_4071467
loop_
_publ_author_name
'Iglesias, Manuel'
'Beetstra, Dirk J.'
'Knight, James C.'
'Ooi, Li-Ling'
'Stasch, Andreas'
'Coles, Simon'
'Male, Louise'
'Hursthouse, Michael B.'
'Cavell, Kingsley J.'
'Dervisi, Athanasia'
'Fallis, Ian A.'

_publ_section_title
;
 Novel Expanded Ring N-Heterocyclic Carbenes: Free Carbenes, Silver
 Complexes, And Structures
;
_journal_issue 13
_journal_name_full Organometallics
_journal_page_first 3279
_journal_paper_doi 10.1021/om800179t
_journal_volume 27
_journal_year 2008
_chemical_formula_moiety 'C21 H26 Ag I N2'
_chemical_formula_sum 'C21 H26 Ag I N2'
_chemical_formula_weight 541.21
_space_group_IT_number 33
_symmetry_cell_setting orthorhombic
_symmetry_Int_Tables_number 33
_symmetry_space_group_name_Hall 'P 2c -2n'
_symmetry_space_group_name_H-M 'P n a 21'
_atom_sites_solution_hydrogens geom
_atom_sites_solution_primary direct
_atom_sites_solution_secondary difmap
_audit_creation_method SHELXL-97
_cell_angle_alpha 90.00
_cell_angle_beta 90.00
_cell_angle_gamma 90.00
_cell_formula_units_Z 4
_cell_length_a 16.288(3)
_cell_length_b 15.495(3)
_cell_length_c 8.3719(17)
_cell_measurement_reflns_used 2533
_cell_measurement_temperature 150(2)
_cell_measurement_theta_max 27.48
_cell_measurement_theta_min 2.91
_cell_volume 2112.9(7)
_computing_cell_refinement 'HKL Scalepack (Otwinowski & Minor 1997)'
_computing_data_collection 'Collect (Nonius BV, 1997-2000)'
_computing_data_reduction 'HKL Denzo and Scalepack (Otwinowski & Minor 1997)'
_computing_molecular_graphics 'Ortep-3 for Windows (Farrugia, 1997)'
_computing_publication_material 'WinGX publication routines (Farrugia, 1999)'
_computing_structure_refinement 'SHELXL-97 (Sheldrick, 1997)'
_computing_structure_solution 'SHELXS-86 (Sheldrick, 1986)'
_diffrn_ambient_temperature 150(2)
_diffrn_measured_fraction_theta_full 0.996
_diffrn_measured_fraction_theta_max 0.996
_diffrn_measurement_device_type KappaCCD
_diffrn_measurement_method CCD
_diffrn_radiation_monochromator graphite
_diffrn_radiation_type MoK\a
_diffrn_radiation_wavelength 0.71073
_diffrn_reflns_av_R_equivalents 0.1102
_diffrn_reflns_av_sigmaI/netI 0.0783
_diffrn_reflns_limit_h_max 20
_diffrn_reflns_limit_h_min -20
_diffrn_reflns_limit_k_max 14
_diffrn_reflns_limit_k_min -19
_diffrn_reflns_limit_l_max 10
_diffrn_reflns_limit_l_min -9
_diffrn_reflns_number 13456
_diffrn_reflns_theta_full 27.00
_diffrn_reflns_theta_max 27.00
_diffrn_reflns_theta_min 3.04
_diffrn_source 'fine-focus sealed tube'
_exptl_absorpt_coefficient_mu 2.421
_exptl_absorpt_correction_T_max 0.8299
_exptl_absorpt_correction_T_min 0.5828
_exptl_absorpt_correction_type multi-scan
_exptl_absorpt_process_details 'Sortav (Blessing, 1995)'
_exptl_crystal_colour colourless
_exptl_crystal_density_diffrn 1.701
_exptl_crystal_density_method 'not measured'
_exptl_crystal_description block
_exptl_crystal_F_000 1064
_exptl_crystal_size_max 0.25
_exptl_crystal_size_mid 0.11
_exptl_crystal_size_min 0.08
_refine_diff_density_max 0.689
_refine_diff_density_min -0.933
_refine_diff_density_rms 0.128
_refine_ls_abs_structure_details 'Flack H D (1983), Acta Cryst. A39, 876-881'
_refine_ls_abs_structure_Flack 0.31(4)
_refine_ls_extinction_method none
_refine_ls_goodness_of_fit_ref 1.044
_refine_ls_hydrogen_treatment constr
_refine_ls_matrix_type full
_refine_ls_number_parameters 231
_refine_ls_number_reflns 4175
_refine_ls_number_restraints 1
_refine_ls_restrained_S_all 1.044
_refine_ls_R_factor_all 0.0529
_refine_ls_R_factor_gt 0.0452
_refine_ls_shift/su_max 0.001
_refine_ls_shift/su_mean 0.000
_refine_ls_structure_factor_coef Fsqd
_refine_ls_weighting_details 'calc w=1/[\s^2^(Fo^2^)+(0.0516P)^2^+1.6996P] where P=(Fo^2^+2Fc^2^)/3'
_refine_ls_weighting_scheme calc
_refine_ls_wR_factor_gt 0.1049
_refine_ls_wR_factor_ref 0.1096
_reflns_number_gt 3772
_reflns_number_total 4175
_reflns_threshold_expression >2sigma(I)
_cod_data_source_file om800179t-file001.cif
_cod_data_source_block Ag(7Xyl)I
_cod_database_code 4071467

loop_
_symmetry_equiv_pos_as_xyz
'x, y, z'
'-x, -y, z+1/2'
'-x+1/2, y+1/2, z+1/2'
'x+1/2, -y+1/2, z'

loop_
_atom_site_label
_atom_site_type_symbol
_atom_site_fract_x
_atom_site_fract_y
_atom_site_fract_z
_atom_site_U_iso_or_equiv
_atom_site_adp_type
_atom_site_occupancy
_atom_site_symmetry_multiplicity
_atom_site_calc_flag
_atom_site_refinement_flags
I1 I 0.35327(3) 0.27798(3) 0.52138(7) 0.03530(14) Uani 1 1 d .
Ag1 Ag 0.30287(3) 0.43320(3) 0.47902(6) 0.02565(13) Uani 1 1 d .
N1 N 0.1735(4) 0.5648(3) 0.4174(7) 0.0262(12) Uani 1 1 d .
C1 C 0.2531(4) 0.5582(4) 0.4503(7) 0.0213(13) Uani 1 1 d .
N2 N 0.2997(3) 0.6283(3) 0.4694(7) 0.0255(11) Uani 1 1 d .
C2 C 0.1176(4) 0.6416(4) 0.4372(8) 0.0298(14) Uani 1 1 d .
H2A H 0.0611 0.6211 0.4586 0.036 Uiso 1 1 calc R
H2B H 0.1166 0.6750 0.3364 0.036 Uiso 1 1 calc R
C3 C 0.1447(4) 0.6998(5) 0.5717(10) 0.0351(17) Uani 1 1 d .
H3A H 0.1600 0.6634 0.6642 0.042 Uiso 1 1 calc R
H3B H 0.0975 0.7360 0.6044 0.042 Uiso 1 1 calc R
C4 C 0.2176(5) 0.7595(4) 0.5316(11) 0.0370(16) Uani 1 1 d .
H4A H 0.1968 0.8137 0.4838 0.044 Uiso 1 1 calc R
H4B H 0.2474 0.7743 0.6310 0.044 Uiso 1 1 calc R
C5 C 0.2745(4) 0.7167(4) 0.4184(9) 0.0292(15) Uani 1 1 d .
H5A H 0.3242 0.7528 0.4064 0.035 Uiso 1 1 calc R
H5B H 0.2476 0.7129 0.3125 0.035 Uiso 1 1 calc R
C6 C 0.1314(4) 0.4861(4) 0.3719(9) 0.0282(14) Uani 1 1 d .
C7 C 0.1342(5) 0.4608(5) 0.2119(9) 0.0369(17) Uani 1 1 d .
C8 C 0.0938(5) 0.3836(5) 0.1725(12) 0.049(2) Uani 1 1 d .
H8 H 0.0937 0.3640 0.0650 0.058 Uiso 1 1 calc R
C9 C 0.0542(5) 0.3359(5) 0.2892(14) 0.058(3) Uani 1 1 d .
H9 H 0.0269 0.2840 0.2601 0.069 Uiso 1 1 calc R
C10 C 0.0535(5) 0.3616(5) 0.4440(12) 0.053(2) Uani 1 1 d .
H10 H 0.0262 0.3271 0.5214 0.063 Uiso 1 1 calc R
C11 C 0.0925(5) 0.4388(4) 0.4927(12) 0.0392(17) Uani 1 1 d .
C12 C 0.1784(6) 0.5125(6) 0.0885(10) 0.048(2) Uani 1 1 d .
H12A H 0.2376 0.5098 0.1083 0.072 Uiso 1 1 calc R
H12B H 0.1601 0.5727 0.0938 0.072 Uiso 1 1 calc R
H12C H 0.1664 0.4891 -0.0177 0.072 Uiso 1 1 calc R
C13 C 0.0935(5) 0.4639(6) 0.6636(10) 0.048(2) Uani 1 1 d .
H13A H 0.0633 0.5180 0.6775 0.072 Uiso 1 1 calc R
H13B H 0.1504 0.4717 0.6987 0.072 Uiso 1 1 calc R
H13C H 0.0676 0.4184 0.7274 0.072 Uiso 1 1 calc R
C14 C 0.3841(4) 0.6158(3) 0.5155(8) 0.0243(12) Uani 1 1 d .
C15 C 0.4452(4) 0.6173(4) 0.3975(8) 0.0275(14) Uani 1 1 d .
C16 C 0.5265(5) 0.6053(5) 0.4463(8) 0.0339(17) Uani 1 1 d .
H16 H 0.5692 0.6055 0.3690 0.041 Uiso 1 1 calc R
C17 C 0.5453(5) 0.5933(5) 0.6047(9) 0.0345(16) Uani 1 1 d .
H17 H 0.6010 0.5858 0.6355 0.041 Uiso 1 1 calc R
C18 C 0.4852(5) 0.5919(5) 0.7191(9) 0.0348(16) Uani 1 1 d .
H18 H 0.4996 0.5829 0.8278 0.042 Uiso 1 1 calc R
C19 C 0.4024(5) 0.6037(4) 0.6772(8) 0.0299(15) Uani 1 1 d .
C20 C 0.4243(5) 0.6295(5) 0.2242(8) 0.0361(17) Uani 1 1 d .
H20A H 0.4088 0.6897 0.2054 0.054 Uiso 1 1 calc R
H20B H 0.3784 0.5917 0.1957 0.054 Uiso 1 1 calc R
H20C H 0.4721 0.6150 0.1584 0.054 Uiso 1 1 calc R
C21 C 0.3365(6) 0.6028(6) 0.8035(9) 0.0427(19) Uani 1 1 d .
H21A H 0.2897 0.5686 0.7659 0.064 Uiso 1 1 calc R
H21B H 0.3186 0.6620 0.8252 0.064 Uiso 1 1 calc R
H21C H 0.3584 0.5772 0.9017 0.064 Uiso 1 1 calc R

loop_
_atom_site_aniso_label
_atom_site_aniso_U_11
_atom_site_aniso_U_22
_atom_site_aniso_U_33
_atom_site_aniso_U_23
_atom_site_aniso_U_13
_atom_site_aniso_U_12
I1 0.0438(3) 0.0277(2) 0.0343(2) 0.00429(18) 0.0028(2) 0.00716(17)
Ag1 0.0278(2) 0.0226(2) 0.0266(2) 0.00026(19) -0.0005(2) 0.00055(17)
N1 0.030(3) 0.023(3) 0.025(3) 0.000(2) -0.005(3) -0.002(2)
C1 0.021(3) 0.026(3) 0.017(3) -0.001(2) 0.005(2) 0.004(2)
N2 0.031(3) 0.019(2) 0.026(3) -0.001(2) -0.003(2) -0.002(2)
C2 0.025(3) 0.030(3) 0.034(4) -0.001(3) 0.000(3) 0.002(3)
C3 0.034(4) 0.034(4) 0.037(4) -0.008(3) 0.008(3) 0.004(3)
C4 0.043(4) 0.023(3) 0.045(4) -0.011(3) 0.005(4) 0.000(3)
C5 0.026(4) 0.023(3) 0.039(4) 0.001(3) 0.000(3) 0.000(3)
C6 0.022(3) 0.022(3) 0.040(4) 0.000(3) -0.009(3) 0.002(3)
C7 0.034(4) 0.039(4) 0.038(4) -0.008(3) -0.006(3) 0.002(3)
C8 0.043(5) 0.040(5) 0.063(6) -0.020(4) -0.019(4) 0.008(4)
C9 0.042(5) 0.026(4) 0.106(8) -0.013(5) -0.039(5) -0.002(4)
C10 0.036(4) 0.035(4) 0.089(7) 0.019(4) -0.018(4) -0.014(3)
C11 0.036(4) 0.031(3) 0.051(5) 0.012(3) -0.002(4) -0.004(3)
C12 0.059(5) 0.055(5) 0.030(4) -0.010(4) 0.004(4) 0.001(4)
C13 0.039(5) 0.057(5) 0.047(5) 0.015(4) 0.011(4) 0.001(4)
C14 0.029(3) 0.022(3) 0.022(3) -0.001(2) -0.005(3) -0.004(2)
C15 0.035(4) 0.022(3) 0.025(3) -0.004(2) -0.006(3) -0.001(3)
C16 0.036(4) 0.029(4) 0.036(4) 0.005(3) -0.003(3) -0.007(3)
C17 0.028(4) 0.029(4) 0.047(4) 0.000(3) -0.011(3) -0.004(3)
C18 0.043(4) 0.030(4) 0.031(4) 0.004(3) -0.010(3) -0.008(3)
C19 0.036(4) 0.027(3) 0.027(3) 0.001(3) 0.001(3) -0.002(3)
C20 0.038(4) 0.047(4) 0.024(3) -0.008(3) 0.007(3) -0.002(3)
C21 0.050(5) 0.056(5) 0.023(4) 0.003(3) -0.002(3) -0.001(4)

loop_
_atom_type_symbol
_atom_type_description
_atom_type_scat_dispersion_real
_atom_type_scat_dispersion_imag
_atom_type_scat_source
C C 0.0033 0.0016 'International Tables Vol C Tables 4.2.6.8 and 6.1.1.4'
H H 0.0000 0.0000 'International Tables Vol C Tables 4.2.6.8 and 6.1.1.4'
N N 0.0061 0.0033 'International Tables Vol C Tables 4.2.6.8 and 6.1.1.4'
Ag Ag -0.8971 1.1015 'International Tables Vol C Tables 4.2.6.8 and 6.1.1.4'
I I -0.4742 1.8119 'International Tables Vol C Tables 4.2.6.8 and 6.1.1.4'

loop_
_geom_angle_atom_site_label_1
_geom_angle_atom_site_label_2
_geom_angle_atom_site_label_3
_geom_angle
C1 Ag1 I1 175.92(17)
C1 N1 C6 116.8(5)
C1 N1 C2 128.8(5)
C6 N1 C2 114.0(6)
N1 C1 N2 121.2(5)
N1 C1 Ag1 117.9(4)
N2 C1 Ag1 120.9(4)
C1 N2 C14 117.8(5)
C1 N2 C5 123.7(5)
C14 N2 C5 117.5(5)
N1 C2 C3 112.2(6)
N1 C2 H2A 109.2
C3 C2 H2A 109.2
N1 C2 H2B 109.2
C3 C2 H2B 109.2
H2A C2 H2B 107.9
C2 C3 C4 114.9(6)
C2 C3 H3A 108.5
C4 C3 H3A 108.5
C2 C3 H3B 108.5
C4 C3 H3B 108.5
H3A C3 H3B 107.5
C5 C4 C3 110.6(5)
C5 C4 H4A 109.5
C3 C4 H4A 109.5
C5 C4 H4B 109.5
C3 C4 H4B 109.5
H4A C4 H4B 108.1
C4 C5 N2 113.6(6)
C4 C5 H5A 108.9
N2 C5 H5A 108.9
C4 C5 H5B 108.9
N2 C5 H5B 108.9
H5A C5 H5B 107.7
C7 C6 C11 124.0(7)
C7 C6 N1 118.2(7)
C11 C6 N1 117.7(7)
C6 C7 C8 116.7(8)
C6 C7 C12 121.9(7)
C8 C7 C12 121.4(7)
C9 C8 C7 120.5(8)
C9 C8 H8 119.7
C7 C8 H8 119.7
C10 C9 C8 121.4(8)
C10 C9 H9 119.3
C8 C9 H9 119.3
C9 C10 C11 121.3(8)
C9 C10 H10 119.3
C11 C10 H10 119.3
C6 C11 C10 116.0(8)
C6 C11 C13 123.6(7)
C10 C11 C13 120.3(8)
C7 C12 H12A 109.5
C7 C12 H12B 109.5
H12A C12 H12B 109.5
C7 C12 H12C 109.5
H12A C12 H12C 109.5
H12B C12 H12C 109.5
C11 C13 H13A 109.5
C11 C13 H13B 109.5
H13A C13 H13B 109.5
C11 C13 H13C 109.5
H13A C13 H13C 109.5
H13B C13 H13C 109.5
C19 C14 C15 122.2(6)
C19 C14 N2 118.7(6)
C15 C14 N2 119.1(6)
C16 C15 C14 117.7(6)
C16 C15 C20 120.9(6)
C14 C15 C20 121.4(6)
C17 C16 C15 120.7(7)
C17 C16 H16 119.6
C15 C16 H16 119.6
C18 C17 C16 121.2(7)
C18 C17 H17 119.4
C16 C17 H17 119.4
C17 C18 C19 120.6(7)
C17 C18 H18 119.7
C19 C18 H18 119.7
C14 C19 C18 117.6(6)
C14 C19 C21 121.9(7)
C18 C19 C21 120.4(6)
C15 C20 H20A 109.5
C15 C20 H20B 109.5
H20A C20 H20B 109.5
C15 C20 H20C 109.5
H20A C20 H20C 109.5
H20B C20 H20C 109.5
C19 C21 H21A 109.5
C19 C21 H21B 109.5
H21A C21 H21B 109.5
C19 C21 H21C 109.5
H21A C21 H21C 109.5
H21B C21 H21C 109.5

loop_
_geom_bond_atom_site_label_1
_geom_bond_atom_site_label_2
_geom_bond_distance
I1 Ag1 2.5659(7)
Ag1 C1 2.114(6)
N1 C1 1.329(9)
N1 C6 1.449(9)
N1 C2 1.507(9)
C1 N2 1.334(8)
N2 C14 1.441(8)
N2 C5 1.493(8)
C2 C3 1.508(10)
C2 H2A 0.9900
C2 H2B 0.9900
C3 C4 1.542(10)
C3 H3A 0.9900
C3 H3B 0.9900
C4 C5 1.482(10)
C4 H4A 0.9900
C4 H4B 0.9900
C5 H5A 0.9900
C5 H5B 0.9900
C6 C7 1.397(11)
C6 C11 1.401(11)
C7 C8 1.404(12)
C7 C12 1.493(12)
C8 C9 1.385(14)
C8 H8 0.9500
C9 C10 1.357(14)
C9 H9 0.9500
C10 C11 1.414(10)
C10 H10 0.9500
C11 C13 1.482(13)
C12 H12A 0.9800
C12 H12B 0.9800
C12 H12C 0.9800
C13 H13A 0.9800
C13 H13B 0.9800
C13 H13C 0.9800
C14 C19 1.398(9)
C14 C15 1.403(10)
C15 C16 1.398(10)
C15 C20 1.502(9)
C16 C17 1.374(9)
C16 H16 0.9500
C17 C18 1.369(11)
C17 H17 0.9500
C18 C19 1.405(10)
C18 H18 0.9500
C19 C21 1.507(11)
C20 H20A 0.9800
C20 H20B 0.9800
C20 H20C 0.9800
C21 H21A 0.9800
C21 H21B 0.9800
C21 H21C 0.9800
